data_2201116
loop_
_publ_author_name
'Gomathy Sethuraman'
'Bohari M Yamin'
'Mustaffa Samsudin'
'Anwar Usman'
'Ibrahim Abdul Razak'
'Hoong-Kun Fun'

_publ_section_title
;<i>S</i>-Methyl
 <i>trans</i>-<i>cis</i>-\b-<i>N</i>-(2-hydroxynaphthyl)methylenedithiocarbazate
;
_journal_issue 6
_journal_name_full 'Acta Crystallographica Section E'
_journal_page_first o649
_journal_page_last o651
_journal_paper_doi 10.1107/S1600536802008231
_journal_volume 58
_journal_year 2002
_chemical_formula_iupac 'C13 H12 N2 O S2'
_chemical_formula_moiety 'C13 H12 N2 O S2'
_chemical_formula_sum 'C13 H12 N2 O S2'
_chemical_formula_weight 276.37
_chemical_name_systematic
;
S-methyl trans-cis-\b-N-(2-hydroxynaphthyl)methylenedithiocarbazate
;
_space_group_IT_number 19
_symmetry_cell_setting orthorhombic
_symmetry_space_group_name_Hall 'P 2ac 2ab'
_symmetry_space_group_name_H-M 'P 21 21 21'
_atom_sites_solution_hydrogens geom
_atom_sites_solution_primary direct
_atom_sites_solution_secondary difmap
_audit_creation_method SHELXL-97
_cell_angle_alpha 90.00
_cell_angle_beta 90.00
_cell_angle_gamma 90.00
_cell_formula_units_Z 4
_cell_length_a 5.16080(10)
_cell_length_b 9.4909(2)
_cell_length_c 25.8492(7)
_cell_measurement_reflns_used 4198
_cell_measurement_temperature 293(2)
_cell_measurement_theta_max 28.34
_cell_measurement_theta_min 2.66
_cell_volume 1266.11(5)
_computing_cell_refinement 'SAINT (Siemens, 1996)'
_computing_data_collection 'SMART (Siemens, 1996)'
_computing_data_reduction SAINT
_computing_molecular_graphics SHELXTL
_computing_publication_material
;
SHELXTL, PARST (Nardelli, 1995) and PLATON (Spek, 1990)
;
_computing_structure_refinement SHELXTL
_computing_structure_solution 'SHELXTL (Sheldrick, 1997)'
_diffrn_ambient_temperature 293(2)
_diffrn_detector_area_resol_mean 8.33
_diffrn_measured_fraction_theta_full 0.973
_diffrn_measured_fraction_theta_max 0.973
_diffrn_measurement_device_type 'Siemens SMART CCD area-detector'
_diffrn_measurement_method \w
_diffrn_radiation_monochromator graphite
_diffrn_radiation_source 'fine-focus sealed tube'
_diffrn_radiation_type MoK\a
_diffrn_radiation_wavelength 0.71073
_diffrn_reflns_av_R_equivalents 0.0978
_diffrn_reflns_av_sigmaI/netI 0.0941
_diffrn_reflns_limit_h_max 6
_diffrn_reflns_limit_h_min -6
_diffrn_reflns_limit_k_max 9
_diffrn_reflns_limit_k_min -12
_diffrn_reflns_limit_l_max 34
_diffrn_reflns_limit_l_min -29
_diffrn_reflns_number 7639
_diffrn_reflns_theta_full 28.35
_diffrn_reflns_theta_max 28.35
_diffrn_reflns_theta_min 2.66
_diffrn_standards_decay_% 0
_diffrn_standards_interval_count none
_diffrn_standards_number 0
_exptl_absorpt_coefficient_mu 0.408
_exptl_absorpt_correction_T_max 0.9301
_exptl_absorpt_correction_T_min 0.8219
_exptl_absorpt_correction_type empirical
_exptl_absorpt_process_details '(SADABS; Sheldrick, 1996)'
_exptl_crystal_colour yellow
_exptl_crystal_density_diffrn 1.450
_exptl_crystal_density_method 'not measured'
_exptl_crystal_description slab
_exptl_crystal_F_000 576
_exptl_crystal_size_max 0.50
_exptl_crystal_size_mid 0.36
_exptl_crystal_size_min 0.18
_refine_diff_density_max 1.141
_refine_diff_density_min -0.664
_refine_ls_extinction_method none
_refine_ls_goodness_of_fit_ref 1.012
_refine_ls_hydrogen_treatment mixed
_refine_ls_matrix_type full
_refine_ls_number_parameters 168
_refine_ls_number_reflns 1819
_refine_ls_number_restraints 0
_refine_ls_restrained_S_all 1.012
_refine_ls_R_factor_all 0.0899
_refine_ls_R_factor_gt 0.0681
_refine_ls_shift/su_max <0.001
_refine_ls_shift/su_mean 0.000
_refine_ls_structure_factor_coef Fsqd
_refine_ls_weighting_details 'calc w = 1/[\s^2^(Fo^2^)+(0.0835P)^2^] where P = (Fo^2^+2Fc^2^)/3'
_refine_ls_weighting_scheme calc
_refine_ls_wR_factor_gt 0.1513
_refine_ls_wR_factor_ref 0.1598
_reflns_number_gt 1354
_reflns_number_total 1819
_reflns_threshold_expression I>\2s(I)
_cod_data_source_file cv6111.cif
_cod_data_source_block I
_cod_database_code 2201116
_cod_database_fobs_code 2201116

loop_
_symmetry_equiv_pos_as_xyz
'x, y, z'
'-x+1/2, -y, z+1/2'
'-x, y+1/2, -z+1/2'
'x+1/2, -y+1/2, -z'

loop_
_atom_site_label
_atom_site_fract_x
_atom_site_fract_y
_atom_site_fract_z
_atom_site_U_iso_or_equiv
_atom_site_adp_type
_atom_site_calc_flag
_atom_site_refinement_flags
_atom_site_occupancy
_atom_site_disorder_assembly
_atom_site_disorder_group
_atom_site_type_symbol
S1 0.4589(3) 0.10790(15) 0.15175(5) 0.0353(4) Uani d . 1 . . S
S2 0.2867(3) 0.08316(15) 0.04029(5) 0.0399(4) Uani d . 1 . . S
O1 0.9665(10) 0.3408(5) 0.21024(14) 0.0477(12) Uani d . 1 . . O
N1 0.8086(9) 0.3032(4) 0.11433(14) 0.0286(9) Uani d . 1 . . N
N2 0.6577(9) 0.2463(4) 0.07616(15) 0.0346(11) Uani d . 1 . . N
H2A 0.6818 0.2728 0.0447 0.042 Uiso calc R 1 . . H
C1 1.1388(11) 0.4315(5) 0.1896(2) 0.0345(13) Uani d . 1 . . C
C2 1.2990(13) 0.5013(7) 0.2248(2) 0.0454(16) Uani d . 1 . . C
H2 1.2800 0.4839 0.2600 0.055 Uiso calc R 1 . . H
C3 1.4819(13) 0.5940(7) 0.20861(19) 0.0458(15) Uani d . 1 . . C
H3 1.5874 0.6384 0.2328 0.055 Uiso calc R 1 . . H
C4 1.5143(11) 0.6241(5) 0.1550(2) 0.0321(11) Uani d . 1 . . C
C5 1.7074(12) 0.7214(6) 0.1381(2) 0.0378(13) Uani d . 1 . . C
H5 1.8172 0.7634 0.1621 0.045 Uiso calc R 1 . . H
C6 1.7311(11) 0.7528(6) 0.0873(2) 0.0379(13) Uani d . 1 . . C
H6 1.8545 0.8179 0.0765 0.045 Uiso calc R 1 . . H
C7 1.5688(12) 0.6868(7) 0.0507(2) 0.0439(15) Uani d . 1 . . C
H7 1.5882 0.7072 0.0157 0.053 Uiso calc R 1 . . H
C8 1.3837(10) 0.5933(6) 0.06616(18) 0.0328(12) Uani d . 1 . . C
H8 1.2781 0.5516 0.0414 0.039 Uiso calc R 1 . . H
C9 1.3480(10) 0.5580(5) 0.11881(19) 0.0278(11) Uani d . 1 . . C
C10 1.1568(10) 0.4598(5) 0.13679(18) 0.0265(11) Uani d . 1 . . C
C11 0.9841(10) 0.3911(5) 0.10023(18) 0.0293(11) Uani d . 1 . . C
H11 1.0014 0.4116 0.0652 0.035 Uiso calc R 1 . . H
C12 0.4755(11) 0.1517(5) 0.08604(17) 0.0269(11) Uani d . 1 . . C
C13 0.2061(12) -0.0206(6) 0.1536(2) 0.0445(15) Uani d . 1 . . C
H13C 0.0419 0.0250 0.1487 0.053 Uiso calc R 1 . . H
H13A 0.2075 -0.0672 0.1866 0.053 Uiso calc R 1 . . H
H13B 0.2330 -0.0885 0.1266 0.053 Uiso calc R 1 . . H
H1A 0.891(12) 0.310(6) 0.186(2) 0.038(17) Uiso d . 1 . . H

loop_
_atom_site_aniso_label
_atom_site_aniso_U_11
_atom_site_aniso_U_22
_atom_site_aniso_U_33
_atom_site_aniso_U_12
_atom_site_aniso_U_13
_atom_site_aniso_U_23
S1 0.0478(8) 0.0328(7) 0.0251(6) -0.0078(7) -0.0035(6) 0.0063(5)
S2 0.0565(9) 0.0363(8) 0.0268(6) -0.0148(7) -0.0087(6) -0.0006(6)
O1 0.063(3) 0.053(3) 0.026(2) -0.023(2) 0.003(2) 0.0027(19)
N1 0.039(2) 0.022(2) 0.0245(19) -0.006(2) -0.0022(18) -0.0008(17)
N2 0.049(3) 0.033(2) 0.0221(18) -0.009(2) -0.0053(19) -0.0003(18)
C1 0.043(3) 0.029(3) 0.032(2) -0.006(2) -0.002(2) 0.003(2)
C2 0.065(4) 0.047(4) 0.024(2) -0.014(3) 0.002(3) -0.004(3)
C3 0.058(4) 0.045(4) 0.034(3) -0.015(3) -0.004(3) -0.011(3)
C4 0.039(3) 0.018(2) 0.040(3) 0.002(2) -0.002(2) -0.006(2)
C5 0.041(3) 0.029(3) 0.043(3) -0.003(3) 0.002(3) -0.009(2)
C6 0.036(3) 0.028(3) 0.050(3) -0.002(2) 0.006(3) 0.000(3)
C7 0.053(4) 0.037(3) 0.041(3) -0.007(3) 0.001(3) 0.006(3)
C8 0.042(3) 0.030(3) 0.026(2) -0.006(3) 0.001(2) 0.002(2)
C9 0.034(3) 0.020(2) 0.029(2) 0.003(2) -0.001(2) 0.0012(19)
C10 0.036(3) 0.017(2) 0.026(2) 0.002(2) 0.000(2) -0.0034(19)
C11 0.039(3) 0.024(2) 0.025(2) -0.001(3) 0.001(2) -0.0018(19)
C12 0.042(3) 0.015(2) 0.024(2) 0.001(2) 0.000(2) 0.0008(18)
C13 0.055(4) 0.035(3) 0.043(3) -0.013(3) 0.002(3) 0.011(3)

loop_
_atom_type_symbol
_atom_type_description
_atom_type_scat_dispersion_real
_atom_type_scat_dispersion_imag
_atom_type_scat_source
C C 0.0033 0.0000 'International Tables Vol C Tables 4.2.6.8 and 6.1.1.4'
H H 0.0000 0.0000 'International Tables Vol C Tables 4.2.6.8 and 6.1.1.4'
N N 0.0061 0.0000 'International Tables Vol C Tables 4.2.6.8 and 6.1.1.4'
O O 0.0106 0.0000 'International Tables Vol C Tables 4.2.6.8 and 6.1.1.4'
S S 0.1246 0.0000 'International Tables Vol C Tables 4.2.6.8 and 6.1.1.4'

loop_
_geom_angle_atom_site_label_1
_geom_angle_atom_site_label_2
_geom_angle_atom_site_label_3
_geom_angle
C12 S1 C13 102.9(3)
C1 O1 H1A 104(4)
C11 N1 N2 117.0(4)
C12 N2 N1 122.2(4)
C12 N2 H2A 118.9
N1 N2 H2A 118.9
O1 C1 C10 123.7(5)
O1 C1 C2 115.9(5)
C10 C1 C2 120.5(5)
C3 C2 C1 121.2(5)
C3 C2 H2 119.4
C1 C2 H2 119.4
C2 C3 C4 120.8(5)
C2 C3 H3 119.6
C4 C3 H3 119.6
C9 C4 C3 118.9(5)
C9 C4 C5 120.5(5)
C3 C4 C5 120.6(5)
C6 C5 C4 120.2(5)
C6 C5 H5 119.9
C4 C5 H5 119.9
C5 C6 C7 120.0(5)
C5 C6 H6 120.0
C7 C6 H6 120.0
C8 C7 C6 120.6(5)
C8 C7 H7 119.7
C6 C7 H7 119.7
C7 C8 C9 121.8(5)
C7 C8 H8 119.1
C9 C8 H8 119.1
C8 C9 C4 116.9(5)
C8 C9 C10 123.7(5)
C4 C9 C10 119.3(4)
C1 C10 C9 119.2(5)
C1 C10 C11 120.6(5)
C9 C10 C11 120.2(4)
N1 C11 C10 122.6(4)
N1 C11 H11 118.7
C10 C11 H11 118.7
N2 C12 S2 122.9(4)
N2 C12 S1 112.5(4)
S2 C12 S1 124.6(3)
S1 C13 H13C 109.5
S1 C13 H13A 109.5
H13C C13 H13A 109.5
S1 C13 H13B 109.5
H13C C13 H13B 109.5
H13A C13 H13B 109.5

loop_
_geom_bond_atom_site_label_1
_geom_bond_atom_site_label_2
_geom_bond_site_symmetry_2
_geom_bond_distance
_geom_bond_publ_flag
S1 C12 . 1.751(5) yes
S1 C13 . 1.786(6) yes
S2 C12 . 1.664(5) yes
O1 C1 . 1.348(7) ?
O1 H1A . 0.79(6) ?
N1 C11 . 1.284(6) yes
N1 N2 . 1.368(5) yes
N2 C12 . 1.325(6) yes
N2 H2A . 0.8600 ?
C1 C10 . 1.395(7) ?
C1 C2 . 1.397(8) ?
C2 C3 . 1.356(8) ?
C2 H2 . 0.9300 ?
C3 C4 . 1.424(7) ?
C3 H3 . 0.9300 ?
C4 C9 . 1.416(7) ?
C4 C5 . 1.427(7) ?
C5 C6 . 1.352(7) ?
C5 H5 . 0.9300 ?
C6 C7 . 1.411(8) ?
C6 H6 . 0.9300 ?
C7 C8 . 1.363(8) ?
C7 H7 . 0.9300 ?
C8 C9 . 1.413(6) ?
C8 H8 . 0.9300 ?
C9 C10 . 1.435(7) ?
C10 C11 . 1.453(7) ?
C11 H11 . 0.9300 ?
C13 H13C . 0.9600 ?
C13 H13A . 0.9600 ?
C13 H13B . 0.9600 ?

loop_
_geom_hbond_atom_site_label_D
_geom_hbond_atom_site_label_H
_geom_hbond_atom_site_label_A
_geom_hbond_site_symmetry_A
_geom_hbond_distance_DH
_geom_hbond_distance_HA
_geom_hbond_distance_DA
_geom_hbond_angle_DHA
_geom_hbond_publ_flag
O1 H1A N1 1_555 0.79(6) 1.90(5) 2.634(5) 153(6) yes
C11 H11 S2 4_555 0.93 2.94 3.780(5) 150 yes
N2 H2A S2 4_555 0.86 2.64 3.482(4) 165 yes
C2 H2 S1 3_755 0.93 2.90 3.573(6) 130 yes

loop_
_geom_torsion_atom_site_label_1
_geom_torsion_atom_site_label_2
_geom_torsion_atom_site_label_3
_geom_torsion_atom_site_label_4
_geom_torsion
C11 N1 N2 C12 178.2(5)
O1 C1 C2 C3 179.3(6)
C10 C1 C2 C3 -2.5(10)
C1 C2 C3 C4 0.7(10)
C2 C3 C4 C9 1.5(9)
C2 C3 C4 C5 -179.8(6)
C9 C4 C5 C6 0.8(8)
C3 C4 C5 C6 -177.9(6)
C4 C5 C6 C7 -1.5(9)
C5 C6 C7 C8 1.3(9)
C6 C7 C8 C9 -0.5(9)
C7 C8 C9 C4 -0.2(8)
C7 C8 C9 C10 -179.7(5)
C3 C4 C9 C8 178.7(5)
C5 C4 C9 C8 0.0(7)
C3 C4 C9 C10 -1.8(8)
C5 C4 C9 C10 179.5(5)
O1 C1 C10 C9 -179.8(5)
C2 C1 C10 C9 2.1(8)
O1 C1 C10 C11 0.3(8)
C2 C1 C10 C11 -177.8(5)
C8 C9 C10 C1 179.5(5)
C4 C9 C10 C1 0.0(7)
C8 C9 C10 C11 -0.6(7)
C4 C9 C10 C11 179.9(5)
N2 N1 C11 C10 179.7(4)
C1 C10 C11 N1 0.4(8)
C9 C10 C11 N1 -179.5(5)
N1 N2 C12 S2 179.0(4)
N1 N2 C12 S1 -1.3(6)
C13 S1 C12 N2 -179.2(4)
C13 S1 C12 S2 0.6(4)

loop_
_cod_related_entry_id
_cod_related_entry_database
_cod_related_entry_code
1 ChemSpider 10598938
